data_7130781
loop_
_publ_author_name
'Cena, Nicolas'
'Peloquin, Andrew J.'
'Boatz, Jerry A.'
'Costa, Sarah'
'Gralinski, Steven R.'
'Balch, Alan L.'
'Ghiassi, Kamran B.'

_publ_section_title
;
 Metal-mediated rearrangement of 1,2-diphenylhydrazine to ortho-semidine
 upon reaction with dichlorotris(triphenylphosphine)ruthenium(ii)
;
_journal_name_full 'Chemical Communications'
_journal_paper_doi 10.1039/D2CC04500A
_journal_year 2022
_chemical_absolute_configuration S
_chemical_formula_moiety 'C48 H42 Cl2 N2 P2 Ru'
_chemical_formula_sum 'C48 H42 Cl2 N2 P2 Ru'
_chemical_formula_weight 880.74
_chemical_properties_physical Air-sensitive,Oxygen-sensitive
_space_group_crystal_system orthorhombic
_space_group_IT_number 19
_space_group_name_Hall 'P 2ac 2ab'
_space_group_name_H-M_alt 'P 21 21 21'
_atom_sites_solution_hydrogens mixed
_atom_sites_solution_primary dual
_atom_sites_solution_secondary difmap
_audit_creation_method SHELXL-2018/3
_audit_update_record
;
2022-08-12 deposited with the CCDC.	2022-09-19 downloaded from the CCDC.
;
_cell_angle_alpha 90
_cell_angle_beta 90
_cell_angle_gamma 90
_cell_formula_units_Z 4
_cell_length_a 12.798(3)
_cell_length_b 12.949(3)
_cell_length_c 24.832(5)
_cell_measurement_reflns_used 5475
_cell_measurement_temperature 100(2)
_cell_measurement_theta_max 22.95
_cell_measurement_theta_min 2.27
_cell_volume 4115.2(16)
_computing_cell_refinement 'SAINT (Bruker, 2014)'
_computing_data_collection 'Apex2 (Bruker, 2014)'
_computing_data_reduction 'SAINT (Bruker, 2014)'
_computing_publication_material 'SHELXL-2018 (Sheldrick, 2018)'
_computing_structure_refinement 'SHELXL-2018/3 (Sheldrick, 2018)'
_computing_structure_solution 'SHELXT (Sheldrick, 2015)'
_diffrn_ambient_temperature 100(2)
_diffrn_detector_area_resol_mean 8.3
_diffrn_measured_fraction_theta_full 1.000
_diffrn_measured_fraction_theta_max 1.000
_diffrn_measurement_device_type 'Bruker ApexII'
_diffrn_measurement_method \w
_diffrn_radiation_type MoK\a
_diffrn_radiation_wavelength 0.71073
_diffrn_reflns_av_R_equivalents 0.0866
_diffrn_reflns_av_unetI/netI 0.0565
_diffrn_reflns_Laue_measured_fraction_full 1.000
_diffrn_reflns_Laue_measured_fraction_max 1.000
_diffrn_reflns_limit_h_max 16
_diffrn_reflns_limit_h_min -16
_diffrn_reflns_limit_k_max 16
_diffrn_reflns_limit_k_min -16
_diffrn_reflns_limit_l_max 31
_diffrn_reflns_limit_l_min -31
_diffrn_reflns_number 58890
_diffrn_reflns_point_group_measured_fraction_full 1.000
_diffrn_reflns_point_group_measured_fraction_max 0.999
_diffrn_reflns_theta_full 25.242
_diffrn_reflns_theta_max 27.140
_diffrn_reflns_theta_min 1.640
_diffrn_source 'sealed tube'
_exptl_absorpt_coefficient_mu 0.625
_exptl_absorpt_correction_T_max 0.4302
_exptl_absorpt_correction_T_min 0.3713
_exptl_absorpt_correction_type multi-scan
_exptl_absorpt_process_details 'SADABS (Sheldrick, 2016)'
_exptl_crystal_colour orange
_exptl_crystal_density_diffrn 1.422
_exptl_crystal_description plate
_exptl_crystal_F_000 1808
_exptl_crystal_recrystallization_method 'Vapor diffusion of pentane into toluene solution'
_exptl_crystal_size_max 0.100
_exptl_crystal_size_mid 0.050
_exptl_crystal_size_min 0.020
_refine_diff_density_max 0.673
_refine_diff_density_min -0.597
_refine_diff_density_rms 0.078
_refine_ls_abs_structure_details
;
 Flack x determined using 3298 quotients [(I+)-(I-)]/[(I+)+(I-)]
 (Parsons, Flack and Wagner, Acta Cryst. B69 (2013) 249-259).
;
_refine_ls_abs_structure_Flack -0.011(18)
_refine_ls_extinction_method none
_refine_ls_goodness_of_fit_ref 1.045
_refine_ls_hydrogen_treatment mixed
_refine_ls_matrix_type full
_refine_ls_number_parameters 508
_refine_ls_number_reflns 9119
_refine_ls_number_restraints 0
_refine_ls_restrained_S_all 1.045
_refine_ls_R_factor_all 0.0440
_refine_ls_R_factor_gt 0.0358
_refine_ls_shift/su_max 0.001
_refine_ls_shift/su_mean 0.000
_refine_ls_structure_factor_coef Fsqd
_refine_ls_weighting_details 'w=1/[\s^2^(Fo^2^)+(0.0295P)^2^+0.7646P] where P=(Fo^2^+2Fc^2^)/3'
_refine_ls_weighting_scheme calc
_refine_ls_wR_factor_gt 0.0739
_refine_ls_wR_factor_ref 0.0781
_reflns_Friedel_coverage 0.800
_reflns_Friedel_fraction_full 1.000
_reflns_Friedel_fraction_max 0.999
_reflns_number_gt 8122
_reflns_number_total 9119
_reflns_threshold_expression 'I > 2\s(I)'
_cod_data_source_file d2cc04500a2.cif
_cod_data_source_block 19
_cod_original_cell_volume 4115.4(15)
_cod_database_code 7130781
_shelx_shelxl_version_number 2018/3
_shelx_space_group_comment
;
The symmetry employed for this shelxl refinement is uniquely defined
by the following loop, which should always be used as a source of
symmetry information in preference to the above space-group names.
They are only intended as comments.
;
_shelx_estimated_absorpt_t_min 0.940
_shelx_estimated_absorpt_t_max 0.988

loop_
_space_group_symop_operation_xyz
'x, y, z'
'-x+1/2, -y, z+1/2'
'-x, y+1/2, -z+1/2'
'x+1/2, -y+1/2, -z'

loop_
_atom_site_label
_atom_site_type_symbol
_atom_site_fract_x
_atom_site_fract_y
_atom_site_fract_z
_atom_site_U_iso_or_equiv
_atom_site_adp_type
_atom_site_occupancy
_atom_site_site_symmetry_order
_atom_site_calc_flag
_atom_site_refinement_flags_posn
_atom_site_refinement_flags_adp
_atom_site_refinement_flags_occupancy
_atom_site_disorder_assembly
_atom_site_disorder_group
Ru1 Ru 0.74303(3) 0.48850(2) 0.54682(2) 0.01260(9) Uani 1 1 d . . . . .
Cl1 Cl 0.83394(8) 0.64958(7) 0.54541(4) 0.0162(2) Uani 1 1 d . . . . .
Cl2 Cl 0.68614(8) 0.31211(8) 0.53250(4) 0.0174(2) Uani 1 1 d . . . . .
P1 P 0.81680(9) 0.46519(9) 0.63017(4) 0.0154(2) Uani 1 1 d . . . . .
P2 P 0.58017(9) 0.54958(8) 0.57329(5) 0.0137(2) Uani 1 1 d . . . . .
N1 N 0.8824(3) 0.4311(3) 0.50744(16) 0.0177(8) Uani 1 1 d . . . . .
H1A H 0.922(4) 0.379(4) 0.5279(19) 0.022(13) Uiso 1 1 d . . . . .
H1B H 0.924(4) 0.484(4) 0.5100(18) 0.022(13) Uiso 1 1 d . . . . .
N2 N 0.7038(3) 0.5003(3) 0.45639(14) 0.0158(7) Uani 1 1 d . . . . .
H2 H 0.649(4) 0.462(4) 0.4581(19) 0.020(13) Uiso 1 1 d . . . . .
C1 C 0.8670(3) 0.4016(3) 0.45174(19) 0.0157(9) Uani 1 1 d . . . . .
C2 C 0.7798(3) 0.4399(3) 0.42582(18) 0.0156(9) Uani 1 1 d . . . . .
C3 C 0.7653(4) 0.4179(3) 0.37109(18) 0.0200(10) Uani 1 1 d . . . . .
H3 H 0.706844 0.445649 0.352452 0.024 Uiso 1 1 calc R U . . .
C4 C 0.8358(4) 0.3560(4) 0.34425(19) 0.0236(11) Uani 1 1 d . . . . .
H4 H 0.825417 0.341036 0.307171 0.028 Uiso 1 1 calc R U . . .
C5 C 0.9223(4) 0.3150(4) 0.3711(2) 0.0245(11) Uani 1 1 d . . . . .
H5 H 0.969757 0.271029 0.352656 0.029 Uiso 1 1 calc R U . . .
C6 C 0.9381(4) 0.3391(3) 0.4251(2) 0.0203(10) Uani 1 1 d . . . . .
H6 H 0.997477 0.312932 0.443548 0.024 Uiso 1 1 calc R U . . .
C7 C 0.6817(4) 0.5981(3) 0.42952(17) 0.0156(9) Uani 1 1 d . . . . .
C8 C 0.5840(4) 0.6170(4) 0.40813(19) 0.0234(11) Uani 1 1 d . . . . .
H8 H 0.530788 0.566059 0.410268 0.028 Uiso 1 1 calc R U . . .
C9 C 0.5642(4) 0.7112(4) 0.3835(2) 0.0295(12) Uani 1 1 d . . . . .
H9 H 0.496594 0.725194 0.369371 0.035 Uiso 1 1 calc R U . . .
C10 C 0.6415(4) 0.7845(4) 0.3792(2) 0.0307(13) Uani 1 1 d . . . . .
H10 H 0.627259 0.848579 0.362112 0.037 Uiso 1 1 calc R U . . .
C11 C 0.7400(4) 0.7650(3) 0.39991(17) 0.0233(10) Uani 1 1 d . . . . .
H11 H 0.793352 0.815740 0.397200 0.028 Uiso 1 1 calc R U . . .
C12 C 0.7606(4) 0.6709(3) 0.42462(16) 0.0178(9) Uani 1 1 d . . . . .
H12 H 0.828456 0.656461 0.438129 0.021 Uiso 1 1 calc R U . . .
C13 C 0.9479(3) 0.4106(3) 0.61958(17) 0.0159(10) Uani 1 1 d . . . . .
C14 C 1.0265(3) 0.4746(4) 0.59969(18) 0.0209(10) Uani 1 1 d . . . . .
H14 H 1.013708 0.546545 0.596166 0.025 Uiso 1 1 calc R U . . .
C15 C 1.1236(4) 0.4348(4) 0.58488(19) 0.0228(11) Uani 1 1 d . . . . .
H15 H 1.176626 0.479503 0.571774 0.027 Uiso 1 1 calc R U . . .
C16 C 1.1423(4) 0.3304(4) 0.58930(19) 0.0267(12) Uani 1 1 d . . . . .
H16 H 1.207984 0.302615 0.578963 0.032 Uiso 1 1 calc R U . . .
C17 C 1.0644(4) 0.2661(4) 0.6090(2) 0.0259(12) Uani 1 1 d . . . . .
H17 H 1.077317 0.194020 0.611847 0.031 Uiso 1 1 calc R U . . .
C18 C 0.9687(4) 0.3049(4) 0.62442(19) 0.0217(10) Uani 1 1 d . . . . .
H18 H 0.916820 0.259779 0.638371 0.026 Uiso 1 1 calc R U . . .
C19 C 0.7644(4) 0.3760(3) 0.68114(18) 0.0204(10) Uani 1 1 d . . . . .
C20 C 0.7183(4) 0.2836(4) 0.6652(2) 0.0312(13) Uani 1 1 d . . . . .
H20 H 0.711953 0.268278 0.627914 0.037 Uiso 1 1 calc R U . . .
C21 C 0.6813(4) 0.2135(4) 0.7030(2) 0.0373(14) Uani 1 1 d . . . . .
H21 H 0.650781 0.150385 0.691428 0.045 Uiso 1 1 calc R U . . .
C22 C 0.6889(4) 0.2351(4) 0.7572(2) 0.0367(14) Uani 1 1 d . . . . .
H22 H 0.664616 0.186651 0.783027 0.044 Uiso 1 1 calc R U . . .
C23 C 0.7319(5) 0.3277(4) 0.7738(2) 0.0372(14) Uani 1 1 d . . . . .
H23 H 0.735694 0.343888 0.811017 0.045 Uiso 1 1 calc R U . . .
C24 C 0.7690(4) 0.3962(4) 0.73612(19) 0.0285(12) Uani 1 1 d . . . . .
H24 H 0.798849 0.459407 0.748001 0.034 Uiso 1 1 calc R U . . .
C25 C 0.8500(4) 0.5781(4) 0.67226(18) 0.0192(10) Uani 1 1 d . . . . .
C26 C 0.9350(4) 0.5751(4) 0.70821(19) 0.0260(11) Uani 1 1 d . . . . .
H26 H 0.979046 0.516001 0.709091 0.031 Uiso 1 1 calc R U . . .
C27 C 0.9552(4) 0.6575(4) 0.7424(2) 0.0319(13) Uani 1 1 d . . . . .
H27 H 1.012285 0.654332 0.766754 0.038 Uiso 1 1 calc R U . . .
C28 C 0.8926(4) 0.7438(4) 0.7410(2) 0.0320(13) Uani 1 1 d . . . . .
H28 H 0.906323 0.800122 0.764483 0.038 Uiso 1 1 calc R U . . .
C29 C 0.8101(4) 0.7485(4) 0.7054(2) 0.0286(12) Uani 1 1 d . . . . .
H29 H 0.767067 0.808243 0.704731 0.034 Uiso 1 1 calc R U . . .
C30 C 0.7890(4) 0.6672(4) 0.67067(19) 0.0197(10) Uani 1 1 d . . . . .
H30 H 0.732884 0.672347 0.645754 0.024 Uiso 1 1 calc R U . . .
C31 C 0.5113(3) 0.5017(3) 0.63420(17) 0.0171(9) Uani 1 1 d . . . . .
C32 C 0.4096(4) 0.4625(3) 0.63280(19) 0.0214(10) Uani 1 1 d . . . . .
H32 H 0.375103 0.454115 0.599210 0.026 Uiso 1 1 calc R U . . .
C33 C 0.3587(4) 0.4358(4) 0.6800(2) 0.0287(12) Uani 1 1 d . . . . .
H33 H 0.289537 0.409182 0.678614 0.034 Uiso 1 1 calc R U . . .
C34 C 0.4081(4) 0.4477(4) 0.7295(2) 0.0290(12) Uani 1 1 d . . . . .
H34 H 0.373177 0.428618 0.761777 0.035 Uiso 1 1 calc R U . . .
C35 C 0.5077(4) 0.4872(4) 0.73148(18) 0.0256(11) Uani 1 1 d . . . . .
H35 H 0.541433 0.496571 0.765210 0.031 Uiso 1 1 calc R U . . .
C36 C 0.5590(3) 0.5133(4) 0.68412(18) 0.0232(10) Uani 1 1 d . . . . .
H36 H 0.628215 0.539646 0.685883 0.028 Uiso 1 1 calc R U . . .
C37 C 0.5664(3) 0.6897(3) 0.58335(18) 0.0167(10) Uani 1 1 d . . . . .
C38 C 0.5238(4) 0.7346(4) 0.6293(2) 0.0222(11) Uani 1 1 d . . . . .
H38 H 0.500962 0.691681 0.658050 0.027 Uiso 1 1 calc R U . . .
C39 C 0.5141(4) 0.8412(4) 0.6338(2) 0.0277(12) Uani 1 1 d . . . . .
H39 H 0.485416 0.870353 0.665671 0.033 Uiso 1 1 calc R U . . .
C40 C 0.5456(4) 0.9044(4) 0.5928(2) 0.0275(12) Uani 1 1 d . . . . .
H40 H 0.539753 0.977195 0.596298 0.033 Uiso 1 1 calc R U . . .
C41 C 0.5857(3) 0.8618(3) 0.5463(2) 0.0234(10) Uani 1 1 d . . . . .
H41 H 0.605238 0.905400 0.517227 0.028 Uiso 1 1 calc R U . . .
C42 C 0.5979(3) 0.7550(3) 0.5418(2) 0.0192(10) Uani 1 1 d . . . . .
H42 H 0.627885 0.726584 0.510099 0.023 Uiso 1 1 calc R U . . .
C43 C 0.4777(3) 0.5271(3) 0.52257(17) 0.0154(9) Uani 1 1 d . . . . .
C44 C 0.4137(4) 0.6044(3) 0.50158(18) 0.0184(10) Uani 1 1 d . . . . .
H44 H 0.423373 0.673854 0.512864 0.022 Uiso 1 1 calc R U . . .
C45 C 0.3368(4) 0.5816(4) 0.4648(2) 0.0237(11) Uani 1 1 d . . . . .
H45 H 0.295359 0.635752 0.450274 0.028 Uiso 1 1 calc R U . . .
C46 C 0.3189(3) 0.4813(4) 0.4486(2) 0.0272(11) Uani 1 1 d . . . . .
H46 H 0.264868 0.466451 0.423572 0.033 Uiso 1 1 calc R U . . .
C47 C 0.3800(4) 0.4022(4) 0.4691(2) 0.0242(11) Uani 1 1 d . . . . .
H47 H 0.367914 0.332848 0.458278 0.029 Uiso 1 1 calc R U . . .
C48 C 0.4596(4) 0.4253(4) 0.50568(19) 0.0199(10) Uani 1 1 d . . . . .
H48 H 0.502105 0.371160 0.519342 0.024 Uiso 1 1 calc R U . . .

loop_
_atom_site_aniso_label
_atom_site_aniso_U_11
_atom_site_aniso_U_22
_atom_site_aniso_U_33
_atom_site_aniso_U_23
_atom_site_aniso_U_13
_atom_site_aniso_U_12
Ru1 0.01272(16) 0.01185(15) 0.01323(15) 0.00082(13) 0.00000(15) 0.00023(14)
Cl1 0.0170(5) 0.0132(5) 0.0184(5) 0.0016(5) 0.0009(5) -0.0022(4)
Cl2 0.0190(5) 0.0117(5) 0.0216(6) 0.0001(4) -0.0004(4) 0.0000(4)
P1 0.0159(6) 0.0154(6) 0.0147(5) 0.0017(4) -0.0005(5) -0.0001(5)
P2 0.0127(5) 0.0123(5) 0.0162(6) 0.0006(4) 0.0008(5) 0.0000(4)
N1 0.016(2) 0.017(2) 0.020(2) -0.0032(17) -0.0005(17) 0.0032(18)
N2 0.0147(16) 0.0165(18) 0.0161(18) 0.0009(18) 0.0003(15) -0.0011(15)
C1 0.017(2) 0.013(2) 0.017(2) -0.001(2) 0.004(2) -0.0014(16)
C2 0.020(2) 0.010(2) 0.017(2) -0.0024(17) 0.0028(18) -0.0022(17)
C3 0.023(3) 0.015(2) 0.021(2) 0.0012(17) -0.002(2) -0.005(2)
C4 0.031(3) 0.021(3) 0.019(2) -0.005(2) 0.006(2) -0.005(2)
C5 0.028(3) 0.016(2) 0.030(3) -0.007(2) 0.015(2) -0.004(2)
C6 0.016(2) 0.013(2) 0.032(3) -0.001(2) 0.005(2) -0.0006(18)
C7 0.018(2) 0.017(2) 0.012(2) 0.0002(18) -0.0017(19) 0.0044(18)
C8 0.021(3) 0.027(3) 0.023(3) 0.002(2) 0.001(2) 0.004(2)
C9 0.026(3) 0.036(3) 0.026(3) 0.006(2) -0.001(2) 0.012(2)
C10 0.039(3) 0.026(3) 0.028(3) 0.008(2) 0.005(2) 0.017(2)
C11 0.034(3) 0.019(2) 0.017(2) 0.0003(17) 0.002(2) 0.005(2)
C12 0.021(2) 0.018(2) 0.015(2) -0.0016(17) 0.001(2) 0.001(2)
C13 0.016(2) 0.019(2) 0.013(2) -0.0004(18) -0.0061(18) 0.0039(18)
C14 0.017(2) 0.022(3) 0.023(2) 0.003(2) -0.0032(19) 0.001(2)
C15 0.020(2) 0.028(3) 0.021(3) -0.001(2) -0.002(2) -0.002(2)
C16 0.022(3) 0.033(3) 0.026(3) -0.009(2) -0.006(2) 0.008(2)
C17 0.029(3) 0.019(3) 0.030(3) -0.004(2) -0.006(2) 0.009(2)
C18 0.026(3) 0.021(3) 0.018(2) 0.001(2) -0.005(2) -0.001(2)
C19 0.016(2) 0.026(2) 0.019(2) 0.0079(18) 0.001(2) 0.004(2)
C20 0.033(3) 0.036(3) 0.024(3) 0.012(2) -0.006(2) -0.013(2)
C21 0.036(3) 0.037(3) 0.038(3) 0.017(3) -0.009(3) -0.016(3)
C22 0.035(3) 0.045(4) 0.030(3) 0.021(3) 0.000(3) -0.004(3)
C23 0.050(4) 0.041(3) 0.021(3) 0.011(2) 0.006(3) 0.004(3)
C24 0.038(3) 0.028(3) 0.020(3) 0.007(2) 0.001(2) -0.001(2)
C25 0.019(2) 0.022(3) 0.016(2) -0.0011(19) 0.0014(19) -0.0034(19)
C26 0.027(3) 0.031(3) 0.021(3) -0.005(2) -0.006(2) 0.000(2)
C27 0.029(3) 0.040(3) 0.026(3) -0.006(2) -0.010(2) -0.003(3)
C28 0.037(3) 0.036(3) 0.023(3) -0.012(2) 0.002(2) -0.008(3)
C29 0.030(3) 0.027(3) 0.029(3) -0.007(2) 0.005(2) 0.001(2)
C30 0.016(2) 0.022(3) 0.021(2) 0.001(2) 0.0029(19) 0.0002(18)
C31 0.017(2) 0.013(2) 0.022(2) 0.004(2) 0.0024(18) 0.0038(19)
C32 0.018(2) 0.024(3) 0.022(2) 0.001(2) 0.000(2) -0.0037(19)
C33 0.021(3) 0.035(3) 0.030(3) 0.000(2) 0.005(2) -0.010(2)
C34 0.028(3) 0.034(3) 0.024(3) 0.006(2) 0.009(2) -0.007(2)
C35 0.024(2) 0.034(3) 0.019(2) 0.005(2) 0.0012(19) 0.000(2)
C36 0.017(2) 0.026(3) 0.027(2) 0.006(2) 0.0001(19) 0.000(2)
C37 0.014(2) 0.017(2) 0.020(2) -0.0006(18) -0.0035(19) 0.0004(18)
C38 0.022(3) 0.022(3) 0.023(3) -0.005(2) -0.002(2) 0.002(2)
C39 0.029(3) 0.022(3) 0.031(3) -0.011(2) -0.004(2) 0.008(2)
C40 0.025(3) 0.013(2) 0.044(3) -0.006(2) -0.006(2) 0.005(2)
C41 0.020(2) 0.018(2) 0.032(3) 0.003(2) -0.002(2) -0.0024(18)
C42 0.014(2) 0.018(2) 0.026(3) -0.001(2) 0.002(2) -0.0006(17)
C43 0.013(2) 0.015(2) 0.018(2) 0.0002(18) 0.0033(18) -0.0012(17)
C44 0.018(2) 0.015(2) 0.023(3) -0.0033(19) 0.000(2) -0.0008(18)
C45 0.016(2) 0.020(2) 0.035(3) -0.001(2) -0.004(2) 0.0056(18)
C46 0.016(2) 0.027(3) 0.038(3) -0.006(2) -0.007(2) -0.002(2)
C47 0.019(2) 0.019(2) 0.035(3) -0.011(2) -0.003(2) 0.0012(19)
C48 0.017(2) 0.020(2) 0.023(3) -0.001(2) -0.001(2) 0.0016(19)

loop_
_atom_type_symbol
_atom_type_description
_atom_type_scat_dispersion_real
_atom_type_scat_dispersion_imag
_atom_type_scat_source
C C 0.0033 0.0016 'International Tables Vol C Tables 4.2.6.8 and 6.1.1.4'
H H 0.0000 0.0000 'International Tables Vol C Tables 4.2.6.8 and 6.1.1.4'
N N 0.0061 0.0033 'International Tables Vol C Tables 4.2.6.8 and 6.1.1.4'
P P 0.1023 0.0942 'International Tables Vol C Tables 4.2.6.8 and 6.1.1.4'
Cl Cl 0.1484 0.1585 'International Tables Vol C Tables 4.2.6.8 and 6.1.1.4'
Ru Ru -1.2594 0.8363 'International Tables Vol C Tables 4.2.6.8 and 6.1.1.4'

loop_
_geom_angle_atom_site_label_1
_geom_angle_atom_site_label_2
_geom_angle_atom_site_label_3
_geom_angle
_geom_angle_site_symmetry_1
_geom_angle_site_symmetry_3
_geom_angle_publ_flag
N1 Ru1 P1 91.33(11) . . ?
N1 Ru1 N2 76.26(14) . . ?
P1 Ru1 N2 167.56(9) . . ?
N1 Ru1 P2 169.45(11) . . ?
P1 Ru1 P2 99.13(4) . . ?
N2 Ru1 P2 93.30(9) . . ?
N1 Ru1 Cl1 83.79(11) . . ?
P1 Ru1 Cl1 85.85(4) . . ?
N2 Ru1 Cl1 91.93(10) . . ?
P2 Ru1 Cl1 98.27(4) . . ?
N1 Ru1 Cl2 81.82(11) . . ?
P1 Ru1 Cl2 97.58(4) . . ?
N2 Ru1 Cl2 81.62(10) . . ?
P2 Ru1 Cl2 95.32(4) . . ?
Cl1 Ru1 Cl2 165.28(4) . . ?
C13 P1 C19 100.9(2) . . ?
C13 P1 C25 100.1(2) . . ?
C19 P1 C25 101.0(2) . . ?
C13 P1 Ru1 107.27(14) . . ?
C19 P1 Ru1 123.58(16) . . ?
C25 P1 Ru1 120.07(15) . . ?
C37 P2 C43 100.4(2) . . ?
C37 P2 C31 100.0(2) . . ?
C43 P2 C31 99.58(19) . . ?
C37 P2 Ru1 117.38(15) . . ?
C43 P2 Ru1 113.04(14) . . ?
C31 P2 Ru1 122.83(14) . . ?
C1 N1 Ru1 114.2(3) . . ?
C1 N1 H1A 113(3) . . ?
Ru1 N1 H1A 115(3) . . ?
C1 N1 H1B 111(3) . . ?
Ru1 N1 H1B 102(3) . . ?
H1A N1 H1B 101(4) . . ?
C7 N2 C2 110.9(3) . . ?
C7 N2 Ru1 123.0(3) . . ?
C2 N2 Ru1 109.0(3) . . ?
C7 N2 H2 111(3) . . ?
C2 N2 H2 105(3) . . ?
Ru1 N2 H2 95(3) . . ?
C2 C1 C6 121.2(4) . . ?
C2 C1 N1 117.4(4) . . ?
C6 C1 N1 121.4(4) . . ?
C1 C2 C3 119.1(4) . . ?
C1 C2 N2 119.2(4) . . ?
C3 C2 N2 121.7(4) . . ?
C4 C3 C2 120.0(4) . . ?
C4 C3 H3 120.0 . . ?
C2 C3 H3 120.0 . . ?
C3 C4 C5 120.6(4) . . ?
C3 C4 H4 119.7 . . ?
C5 C4 H4 119.7 . . ?
C6 C5 C4 119.3(4) . . ?
C6 C5 H5 120.3 . . ?
C4 C5 H5 120.3 . . ?
C1 C6 C5 119.7(5) . . ?
C1 C6 H6 120.1 . . ?
C5 C6 H6 120.1 . . ?
C8 C7 C12 120.3(4) . . ?
C8 C7 N2 120.4(4) . . ?
C12 C7 N2 119.3(4) . . ?
C7 C8 C9 119.5(5) . . ?
C7 C8 H8 120.3 . . ?
C9 C8 H8 120.3 . . ?
C10 C9 C8 120.5(5) . . ?
C10 C9 H9 119.7 . . ?
C8 C9 H9 119.7 . . ?
C9 C10 C11 120.1(5) . . ?
C9 C10 H10 120.0 . . ?
C11 C10 H10 120.0 . . ?
C10 C11 C12 119.7(5) . . ?
C10 C11 H11 120.1 . . ?
C12 C11 H11 120.1 . . ?
C7 C12 C11 119.8(5) . . ?
C7 C12 H12 120.1 . . ?
C11 C12 H12 120.1 . . ?
C14 C13 C18 118.3(4) . . ?
C14 C13 P1 118.7(3) . . ?
C18 C13 P1 122.5(4) . . ?
C13 C14 C15 121.1(5) . . ?
C13 C14 H14 119.4 . . ?
C15 C14 H14 119.4 . . ?
C16 C15 C14 119.8(5) . . ?
C16 C15 H15 120.1 . . ?
C14 C15 H15 120.1 . . ?
C15 C16 C17 119.5(5) . . ?
C15 C16 H16 120.2 . . ?
C17 C16 H16 120.2 . . ?
C18 C17 C16 121.1(5) . . ?
C18 C17 H17 119.4 . . ?
C16 C17 H17 119.4 . . ?
C17 C18 C13 120.1(5) . . ?
C17 C18 H18 119.9 . . ?
C13 C18 H18 119.9 . . ?
C24 C19 C20 117.3(4) . . ?
C24 C19 P1 122.8(4) . . ?
C20 C19 P1 119.9(4) . . ?
C21 C20 C19 120.9(5) . . ?
C21 C20 H20 119.5 . . ?
C19 C20 H20 119.5 . . ?
C22 C21 C20 120.2(5) . . ?
C22 C21 H21 119.9 . . ?
C20 C21 H21 119.9 . . ?
C21 C22 C23 119.7(5) . . ?
C21 C22 H22 120.2 . . ?
C23 C22 H22 120.2 . . ?
C24 C23 C22 119.7(5) . . ?
C24 C23 H23 120.1 . . ?
C22 C23 H23 120.1 . . ?
C23 C24 C19 122.1(5) . . ?
C23 C24 H24 119.0 . . ?
C19 C24 H24 119.0 . . ?
C30 C25 C26 118.3(4) . . ?
C30 C25 P1 120.7(4) . . ?
C26 C25 P1 121.0(4) . . ?
C27 C26 C25 120.6(5) . . ?
C27 C26 H26 119.7 . . ?
C25 C26 H26 119.7 . . ?
C28 C27 C26 120.1(5) . . ?
C28 C27 H27 119.9 . . ?
C26 C27 H27 119.9 . . ?
C27 C28 C29 119.9(5) . . ?
C27 C28 H28 120.1 . . ?
C29 C28 H28 120.1 . . ?
C28 C29 C30 121.0(5) . . ?
C28 C29 H29 119.5 . . ?
C30 C29 H29 119.5 . . ?
C29 C30 C25 120.1(5) . . ?
C29 C30 H30 120.0 . . ?
C25 C30 H30 120.0 . . ?
C36 C31 C32 118.1(4) . . ?
C36 C31 P2 118.8(3) . . ?
C32 C31 P2 122.9(3) . . ?
C33 C32 C31 120.5(4) . . ?
C33 C32 H32 119.7 . . ?
C31 C32 H32 119.7 . . ?
C32 C33 C34 120.4(4) . . ?
C32 C33 H33 119.8 . . ?
C34 C33 H33 119.8 . . ?
C35 C34 C33 119.7(4) . . ?
C35 C34 H34 120.2 . . ?
C33 C34 H34 120.2 . . ?
C34 C35 C36 119.9(4) . . ?
C34 C35 H35 120.0 . . ?
C36 C35 H35 120.0 . . ?
C35 C36 C31 121.4(4) . . ?
C35 C36 H36 119.3 . . ?
C31 C36 H36 119.3 . . ?
C38 C37 C42 117.9(4) . . ?
C38 C37 P2 124.1(4) . . ?
C42 C37 P2 118.0(3) . . ?
C39 C38 C37 121.0(5) . . ?
C39 C38 H38 119.5 . . ?
C37 C38 H38 119.5 . . ?
C40 C39 C38 120.5(5) . . ?
C40 C39 H39 119.7 . . ?
C38 C39 H39 119.7 . . ?
C39 C40 C41 119.7(5) . . ?
C39 C40 H40 120.2 . . ?
C41 C40 H40 120.2 . . ?
C40 C41 C42 120.3(5) . . ?
C40 C41 H41 119.8 . . ?
C42 C41 H41 119.8 . . ?
C37 C42 C41 120.6(5) . . ?
C37 C42 H42 119.7 . . ?
C41 C42 H42 119.7 . . ?
C44 C43 C48 117.8(4) . . ?
C44 C43 P2 124.1(3) . . ?
C48 C43 P2 118.1(3) . . ?
C45 C44 C43 121.0(4) . . ?
C45 C44 H44 119.5 . . ?
C43 C44 H44 119.5 . . ?
C44 C45 C46 121.0(4) . . ?
C44 C45 H45 119.5 . . ?
C46 C45 H45 119.5 . . ?
C45 C46 C47 119.8(4) . . ?
C45 C46 H46 120.1 . . ?
C47 C46 H46 120.1 . . ?
C46 C47 C48 119.5(4) . . ?
C46 C47 H47 120.3 . . ?
C48 C47 H47 120.3 . . ?
C47 C48 C43 121.1(4) . . ?
C47 C48 H48 119.5 . . ?
C43 C48 H48 119.5 . . ?

loop_
_geom_bond_atom_site_label_1
_geom_bond_atom_site_label_2
_geom_bond_distance
_geom_bond_site_symmetry_2
_geom_bond_publ_flag
Ru1 N1 2.166(4) . ?
Ru1 P1 2.2947(12) . ?
Ru1 N2 2.306(4) . ?
Ru1 P2 2.3243(12) . ?
Ru1 Cl1 2.3887(11) . ?
Ru1 Cl2 2.4236(12) . ?
P1 C13 1.839(4) . ?
P1 C19 1.840(5) . ?
P1 C25 1.846(5) . ?
P2 C37 1.840(5) . ?
P2 C43 1.841(4) . ?
P2 C31 1.857(4) . ?
N1 C1 1.448(6) . ?
N1 H1A 0.98(5) . ?
N1 H1B 0.86(5) . ?
N2 C7 1.458(5) . ?
N2 C2 1.460(5) . ?
N2 H2 0.86(5) . ?
C1 C2 1.382(6) . ?
C1 C6 1.386(6) . ?
C2 C3 1.401(6) . ?
C3 C4 1.379(6) . ?
C3 H3 0.9500 . ?
C4 C5 1.397(7) . ?
C4 H4 0.9500 . ?
C5 C6 1.391(7) . ?
C5 H5 0.9500 . ?
C6 H6 0.9500 . ?
C7 C8 1.380(6) . ?
C7 C12 1.387(6) . ?
C8 C9 1.389(7) . ?
C8 H8 0.9500 . ?
C9 C10 1.374(8) . ?
C9 H9 0.9500 . ?
C10 C11 1.385(7) . ?
C10 H10 0.9500 . ?
C11 C12 1.390(6) . ?
C11 H11 0.9500 . ?
C12 H12 0.9500 . ?
C13 C14 1.394(6) . ?
C13 C18 1.400(6) . ?
C14 C15 1.395(6) . ?
C14 H14 0.9500 . ?
C15 C16 1.377(7) . ?
C15 H15 0.9500 . ?
C16 C17 1.387(7) . ?
C16 H16 0.9500 . ?
C17 C18 1.378(7) . ?
C17 H17 0.9500 . ?
C18 H18 0.9500 . ?
C19 C24 1.391(6) . ?
C19 C20 1.392(7) . ?
C20 C21 1.389(7) . ?
C20 H20 0.9500 . ?
C21 C22 1.378(8) . ?
C21 H21 0.9500 . ?
C22 C23 1.381(8) . ?
C22 H22 0.9500 . ?
C23 C24 1.374(7) . ?
C23 H23 0.9500 . ?
C24 H24 0.9500 . ?
C25 C30 1.394(6) . ?
C25 C26 1.408(6) . ?
C26 C27 1.388(7) . ?
C26 H26 0.9500 . ?
C27 C28 1.375(8) . ?
C27 H27 0.9500 . ?
C28 C29 1.377(7) . ?
C28 H28 0.9500 . ?
C29 C30 1.388(7) . ?
C29 H29 0.9500 . ?
C30 H30 0.9500 . ?
C31 C36 1.390(6) . ?
C31 C32 1.398(6) . ?
C32 C33 1.386(6) . ?
C32 H32 0.9500 . ?
C33 C34 1.390(7) . ?
C33 H33 0.9500 . ?
C34 C35 1.375(7) . ?
C34 H34 0.9500 . ?
C35 C36 1.389(6) . ?
C35 H35 0.9500 . ?
C36 H36 0.9500 . ?
C37 C38 1.392(6) . ?
C37 C42 1.393(6) . ?
C38 C39 1.391(6) . ?
C38 H38 0.9500 . ?
C39 C40 1.367(7) . ?
C39 H39 0.9500 . ?
C40 C41 1.378(7) . ?
C40 H40 0.9500 . ?
C41 C42 1.397(6) . ?
C41 H41 0.9500 . ?
C42 H42 0.9500 . ?
C43 C44 1.395(6) . ?
C43 C48 1.403(6) . ?
C44 C45 1.375(6) . ?
C44 H44 0.9500 . ?
C45 C46 1.379(6) . ?
C45 H45 0.9500 . ?
C46 C47 1.384(6) . ?
C46 H46 0.9500 . ?
C47 C48 1.398(6) . ?
C47 H47 0.9500 . ?
C48 H48 0.9500 . ?

loop_
_geom_hbond_atom_site_label_D
_geom_hbond_atom_site_label_H
_geom_hbond_atom_site_label_A
_geom_hbond_distance_DH
_geom_hbond_distance_HA
_geom_hbond_distance_DA
_geom_hbond_angle_DHA
_geom_hbond_site_symmetry_A
_geom_hbond_publ_flag
C48 H48 Cl2 0.95 2.50 3.316(5) 144.4 . yes
C42 H42 Cl1 0.95 2.95 3.317(4) 104.2 . yes
C20 H20 Cl2 0.95 2.46 3.341(5) 154.4 . yes
C14 H14 Cl1 0.95 2.94 3.609(5) 128.2 . yes

loop_
_geom_torsion_atom_site_label_1
_geom_torsion_atom_site_label_2
_geom_torsion_atom_site_label_3
_geom_torsion_atom_site_label_4
_geom_torsion
_geom_torsion_site_symmetry_1
_geom_torsion_site_symmetry_2
_geom_torsion_site_symmetry_3
_geom_torsion_site_symmetry_4
_geom_torsion_publ_flag
Ru1 N1 C1 C2 18.7(5) . . . . ?
Ru1 N1 C1 C6 -162.7(3) . . . . ?
C6 C1 C2 C3 -2.2(6) . . . . ?
N1 C1 C2 C3 176.4(4) . . . . ?
C6 C1 C2 N2 176.4(4) . . . . ?
N1 C1 C2 N2 -5.0(6) . . . . ?
C7 N2 C2 C1 128.5(4) . . . . ?
Ru1 N2 C2 C1 -9.9(5) . . . . ?
C7 N2 C2 C3 -52.9(5) . . . . ?
Ru1 N2 C2 C3 168.7(3) . . . . ?
C1 C2 C3 C4 2.1(6) . . . . ?
N2 C2 C3 C4 -176.5(4) . . . . ?
C2 C3 C4 C5 -0.3(7) . . . . ?
C3 C4 C5 C6 -1.5(7) . . . . ?
C2 C1 C6 C5 0.5(6) . . . . ?
N1 C1 C6 C5 -178.1(4) . . . . ?
C4 C5 C6 C1 1.4(7) . . . . ?
C2 N2 C7 C8 113.2(5) . . . . ?
Ru1 N2 C7 C8 -115.2(4) . . . . ?
C2 N2 C7 C12 -65.3(5) . . . . ?
Ru1 N2 C7 C12 66.3(5) . . . . ?
C12 C7 C8 C9 -2.4(7) . . . . ?
N2 C7 C8 C9 179.0(4) . . . . ?
C7 C8 C9 C10 1.4(8) . . . . ?
C8 C9 C10 C11 -0.3(8) . . . . ?
C9 C10 C11 C12 0.4(7) . . . . ?
C8 C7 C12 C11 2.5(7) . . . . ?
N2 C7 C12 C11 -178.9(4) . . . . ?
C10 C11 C12 C7 -1.5(7) . . . . ?
C19 P1 C13 C14 -156.4(4) . . . . ?
C25 P1 C13 C14 -52.9(4) . . . . ?
Ru1 P1 C13 C14 73.1(4) . . . . ?
C19 P1 C13 C18 31.6(4) . . . . ?
C25 P1 C13 C18 135.0(4) . . . . ?
Ru1 P1 C13 C18 -98.9(4) . . . . ?
C18 C13 C14 C15 0.1(7) . . . . ?
P1 C13 C14 C15 -172.3(3) . . . . ?
C13 C14 C15 C16 0.7(7) . . . . ?
C14 C15 C16 C17 -0.6(7) . . . . ?
C15 C16 C17 C18 -0.3(7) . . . . ?
C16 C17 C18 C13 1.1(7) . . . . ?
C14 C13 C18 C17 -0.9(7) . . . . ?
P1 C13 C18 C17 171.1(4) . . . . ?
C13 P1 C19 C24 95.0(4) . . . . ?
C25 P1 C19 C24 -7.7(5) . . . . ?
Ru1 P1 C19 C24 -145.6(4) . . . . ?
C13 P1 C19 C20 -84.7(4) . . . . ?
C25 P1 C19 C20 172.6(4) . . . . ?
Ru1 P1 C19 C20 34.7(5) . . . . ?
C24 C19 C20 C21 -1.9(8) . . . . ?
P1 C19 C20 C21 177.8(4) . . . . ?
C19 C20 C21 C22 0.8(9) . . . . ?
C20 C21 C22 C23 1.0(9) . . . . ?
C21 C22 C23 C24 -1.6(9) . . . . ?
C22 C23 C24 C19 0.4(9) . . . . ?
C20 C19 C24 C23 1.3(8) . . . . ?
P1 C19 C24 C23 -178.4(4) . . . . ?
C13 P1 C25 C30 150.3(4) . . . . ?
C19 P1 C25 C30 -106.4(4) . . . . ?
Ru1 P1 C25 C30 33.5(4) . . . . ?
C13 P1 C25 C26 -32.1(4) . . . . ?
C19 P1 C25 C26 71.3(4) . . . . ?
Ru1 P1 C25 C26 -148.9(3) . . . . ?
C30 C25 C26 C27 2.1(7) . . . . ?
P1 C25 C26 C27 -175.6(4) . . . . ?
C25 C26 C27 C28 -0.7(8) . . . . ?
C26 C27 C28 C29 -0.3(8) . . . . ?
C27 C28 C29 C30 -0.2(8) . . . . ?
C28 C29 C30 C25 1.6(7) . . . . ?
C26 C25 C30 C29 -2.5(7) . . . . ?
P1 C25 C30 C29 175.1(4) . . . . ?
C37 P2 C31 C36 -71.8(4) . . . . ?
C43 P2 C31 C36 -174.3(4) . . . . ?
Ru1 P2 C31 C36 60.2(4) . . . . ?
C37 P2 C31 C32 102.4(4) . . . . ?
C43 P2 C31 C32 0.0(4) . . . . ?
Ru1 P2 C31 C32 -125.6(3) . . . . ?
C36 C31 C32 C33 -0.3(7) . . . . ?
P2 C31 C32 C33 -174.6(4) . . . . ?
C31 C32 C33 C34 0.0(8) . . . . ?
C32 C33 C34 C35 0.6(8) . . . . ?
C33 C34 C35 C36 -1.1(8) . . . . ?
C34 C35 C36 C31 0.8(8) . . . . ?
C32 C31 C36 C35 -0.2(7) . . . . ?
P2 C31 C36 C35 174.4(4) . . . . ?
C43 P2 C37 C38 107.6(4) . . . . ?
C31 P2 C37 C38 5.9(4) . . . . ?
Ru1 P2 C37 C38 -129.5(4) . . . . ?
C43 P2 C37 C42 -70.5(4) . . . . ?
C31 P2 C37 C42 -172.3(3) . . . . ?
Ru1 P2 C37 C42 52.4(4) . . . . ?
C42 C37 C38 C39 -0.7(7) . . . . ?
P2 C37 C38 C39 -178.9(4) . . . . ?
C37 C38 C39 C40 0.6(8) . . . . ?
C38 C39 C40 C41 1.0(8) . . . . ?
C39 C40 C41 C42 -2.3(7) . . . . ?
C38 C37 C42 C41 -0.6(6) . . . . ?
P2 C37 C42 C41 177.6(3) . . . . ?
C40 C41 C42 C37 2.2(7) . . . . ?
C37 P2 C43 C44 0.1(4) . . . . ?
C31 P2 C43 C44 102.2(4) . . . . ?
Ru1 P2 C43 C44 -125.8(3) . . . . ?
C37 P2 C43 C48 -177.0(4) . . . . ?
C31 P2 C43 C48 -74.9(4) . . . . ?
Ru1 P2 C43 C48 57.1(4) . . . . ?
C48 C43 C44 C45 -1.2(7) . . . . ?
P2 C43 C44 C45 -178.3(4) . . . . ?
C43 C44 C45 C46 1.7(7) . . . . ?
C44 C45 C46 C47 -0.9(8) . . . . ?
C45 C46 C47 C48 -0.3(7) . . . . ?
C46 C47 C48 C43 0.8(7) . . . . ?
C44 C43 C48 C47 0.0(7) . . . . ?
P2 C43 C48 C47 177.2(4) . . . . ?
